data_1535293
loop_
_publ_author_name
'Hillebrecht, H.'
'Ludwig, T.'
'Thiele, G.'

_publ_section_title
;
 About trihalodes with Ti I3 chain structure: Proof of pair forming of
 cations in beta-Ru Cl3 and Ru Br3 by temperature dependent single crystal
 x-ray analyses
;
_journal_name_full 'Zeitschrift fuer Anorganische und Allgemeine Chemie'
_journal_page_first 2199
_journal_page_last 2204
_journal_volume 630
_journal_year 2004
_chemical_formula_sum 'Br3 Ru'
_chemical_name_systematic 'Ru Br3'
_space_group_IT_number 193
_symmetry_space_group_name_Hall '-P 6c 2'
_symmetry_space_group_name_H-M 'P 63/m c m'
_cell_angle_alpha 90
_cell_angle_beta 90
_cell_angle_gamma 120
_cell_formula_units_Z 2
_cell_length_a 6.5215
_cell_length_b 6.5215
_cell_length_c 5.8851
_cell_volume 216.760
_citation_journal_id_ASTM ZAACAB
_cod_data_source_file Hillebrecht_ZAACAB_2004_1588.cif
_cod_data_source_block Br3Ru1
_cod_original_cell_volume 216.7602
_cod_original_formula_sum 'Br3 Ru1'
_cod_database_code 1535293

loop_
_symmetry_equiv_pos_as_xyz
x,y,z
x-y,x,z+1/2
-y,x-y,z
-x,-y,z+1/2
-x+y,-x,z
y,-x+y,z+1/2
-y,-x,-z
x-y,-y,-z+1/2
x,x-y,-z
y,x,-z+1/2
-x+y,y,-z
-x,-x+y,-z+1/2
-x,-y,-z
-x+y,-x,-z-1/2
y,-x+y,-z
x,y,-z-1/2
x-y,x,-z
-y,x-y,-z-1/2
y,x,z
-x+y,y,z-1/2
-x,-x+y,z
-y,-x,z-1/2
x-y,-y,z
x,x-y,z-1/2

loop_
_atom_site_label
_atom_site_type_symbol
_atom_site_fract_x
_atom_site_fract_y
_atom_site_fract_z
_atom_site_occupancy
_atom_site_U_iso_or_equiv
Br1 Br-1 0.31 0 0.25 1 0.0
Ru1 Ru+3 0 0 0 1 0.0
